data_1539208
loop_
_publ_author_name
'Schleid, T.'
'Meyer, G.'

_publ_section_title
;
 Eu4 O Cl6 and Eu4 O Br6: Crystal Growth and Structure
;
_journal_name_full 'Zeitschrift fuer Anorganische und Allgemeine Chemie'
_journal_page_first 118
_journal_page_last 122
_journal_volume 554
_journal_year 1987
_chemical_formula_sum 'Cl6 Eu4 O'
_chemical_name_systematic 'Eu4 O Cl6'
_space_group_IT_number 186
_symmetry_space_group_name_Hall 'P 6c -2c'
_symmetry_space_group_name_H-M 'P 63 m c'
_cell_angle_alpha 90
_cell_angle_beta 90
_cell_angle_gamma 120
_cell_formula_units_Z 2
_cell_length_a 9.446
_cell_length_b 9.446
_cell_length_c 7.161
_cell_volume 553.350
_citation_journal_id_ASTM ZAACAB
_cod_data_source_file Schleid_ZAACAB_1987_1877.cif
_cod_data_source_block Cl6Eu4O1
_cod_original_cell_volume 553.3503
_cod_original_formula_sum 'Cl6 Eu4 O1'
_cod_database_code 1539208

loop_
_symmetry_equiv_pos_as_xyz
x,y,z
x-y,x,z+1/2
-y,x-y,z
-x,-y,z+1/2
-x+y,-x,z
y,-x+y,z+1/2
y,x,z+1/2
-x+y,y,z
-x,-x+y,z+1/2
-y,-x,z
x-y,-y,z+1/2
x,x-y,z

loop_
_atom_site_label
_atom_site_type_symbol
_atom_site_fract_x
_atom_site_fract_y
_atom_site_fract_z
_atom_site_occupancy
_atom_site_U_iso_or_equiv
O1 O-2 0.3333 0.6667 0.1009 1 0.0
Cl1 Cl-1 0.1413 -0.1413 0.3955 1 0.0
Eu1 Eu+2 0.3333 0.6667 0.4326 1 0.0
Eu2 Eu+2 0.19586 -0.19586 0 1 0.0
Cl2 Cl-1 0.4678 -0.4678 0.7137 1 0.0
